data_7014005
loop_
_publ_author_name
'Zhao, Liang'
'Niel, Virginie'
'Thompson, Laurence K.'
'Xu, Zhiqiang'
'Milway, Victoria A.'
'Harvey, Rosemary G.'
'Miller, David O.'
'Wilson, Claire'
'Leech, Michael'
'Howard, Judith A. K.'
'Heath, Sarah L.'

_publ_section_title
;
 Self-assembled polynuclear clusters derived from some flexible
 polydentate dihydrazide ligands.
;
_journal_issue 9
_journal_name_full 'Dalton transactions (Cambridge, England : 2003)'
_journal_page_first 1446
_journal_page_last 1455
_journal_paper_doi 10.1039/b317091h
_journal_year 2004
_chemical_formula_sum 'C40 H50 N22 Ni2 O22'
_chemical_formula_weight 1308.44
_chemical_name_systematic
;
?
;
_space_group_IT_number 2
_symmetry_cell_setting triclinic
_symmetry_space_group_name_Hall '-P 1'
_symmetry_space_group_name_H-M 'P -1'
_atom_sites_solution_hydrogens geom
_atom_sites_solution_primary direct
_atom_sites_solution_secondary difmap
_audit_creation_method SHELXL-97
_cell_angle_alpha 104.2220(10)
_cell_angle_beta 92.6490(10)
_cell_angle_gamma 90.3550(10)
_cell_formula_units_Z 1
_cell_length_a 9.0804(5)
_cell_length_b 11.3912(7)
_cell_length_c 14.2513(8)
_cell_measurement_temperature 193(2)
_cell_volume 1427.17(14)
_computing_cell_refinement 'Bruker SAINT (Bruker, 1997)'
_computing_data_collection 'Bruker SMART (Bruker, 1997)'
_computing_data_reduction 'Bruker SAINT (Bruker, 1997)'
_computing_molecular_graphics 'teXsan for Windows (MSC, 1997)'
_computing_publication_material 'teXsan for Windows (MSC, 1997)'
_computing_structure_refinement 'SHELXL-97 (Sheldrick, 1997)'
_computing_structure_solution 'SHELXS-97 (Sheldrick, 1990)'
_diffrn_ambient_temperature 193(2)
_diffrn_detector_area_resol_mean 8.192
_diffrn_measured_fraction_theta_full 0.981
_diffrn_measured_fraction_theta_max 0.981
_diffrn_measurement_device_type 'Bruker PLATFORM diffractometer/SMART 1000 CCD area detector'
_diffrn_measurement_method '\w scans'
_diffrn_radiation_monochromator graphite
_diffrn_radiation_source 'fine-focus sealed tube'
_diffrn_radiation_type MoK\a
_diffrn_radiation_wavelength 0.71073
_diffrn_reflns_av_R_equivalents 0.0213
_diffrn_reflns_av_sigmaI/netI 0.0319
_diffrn_reflns_limit_h_max 11
_diffrn_reflns_limit_h_min -11
_diffrn_reflns_limit_k_max 14
_diffrn_reflns_limit_k_min -14
_diffrn_reflns_limit_l_max 17
_diffrn_reflns_limit_l_min -16
_diffrn_reflns_number 8638
_diffrn_reflns_theta_full 26.39
_diffrn_reflns_theta_max 26.39
_diffrn_reflns_theta_min 1.48
_diffrn_standards_decay_% 0
_diffrn_standards_interval_time 0
_diffrn_standards_number 0
_exptl_absorpt_coefficient_mu 0.755
_exptl_absorpt_correction_T_max 0.8575
_exptl_absorpt_correction_T_min 0.7132
_exptl_absorpt_correction_type integration
_exptl_absorpt_process_details 'Bruker SHELXTL (Bruker, 1997)'
_exptl_crystal_colour green
_exptl_crystal_density_diffrn 1.522
_exptl_crystal_density_method 'not measured'
_exptl_crystal_description prism
_exptl_crystal_F_000 676
_exptl_crystal_size_max 0.48
_exptl_crystal_size_mid 0.26
_exptl_crystal_size_min 0.21
_refine_diff_density_max 1.959
_refine_diff_density_min -1.887
_refine_diff_density_rms 0.095
_refine_ls_extinction_method none
_refine_ls_goodness_of_fit_ref 1.053
_refine_ls_hydrogen_treatment mixed
_refine_ls_matrix_type full
_refine_ls_number_parameters 403
_refine_ls_number_reflns 5751
_refine_ls_number_restraints 0
_refine_ls_restrained_S_all 1.053
_refine_ls_R_factor_all 0.0617
_refine_ls_R_factor_gt 0.0550
_refine_ls_shift/su_max 0.001
_refine_ls_shift/su_mean 0.000
_refine_ls_structure_factor_coef Fsqd
_refine_ls_weighting_details 'calc w=1/[\s^2^(Fo^2^)+(0.1012P)^2^+1.8412P] where P=(Fo^2^+2Fc^2^)/3'
_refine_ls_weighting_scheme calc
_refine_ls_wR_factor_gt 0.1553
_refine_ls_wR_factor_ref 0.1608
_reflns_number_gt 5009
_reflns_number_total 5751
_reflns_threshold_expression >2sigma(I)
_cod_data_source_file b317091h.txt
_cod_data_source_block shelxl_(1)
_cod_depositor_comments
;
The following automatic conversions were performed:
'_symmetry_cell_setting' value 'Triclinic' changed to 'triclinic'
according to '/home/saulius/struct/CIF-dictionaries/cif_core.dic'
dictionary named 'cif_core.dic' version 2.4.1 from 2010-06-29.

Automatic conversion script
Id: cif_fix_enum 1527 2010-12-29 10:47:43Z saulius 
;
_cod_database_code 7014005

loop_
_symmetry_equiv_pos_as_xyz
'x, y, z'
'-x, -y, -z'

loop_
_atom_site_label
_atom_site_type_symbol
_atom_site_fract_x
_atom_site_fract_y
_atom_site_fract_z
_atom_site_U_iso_or_equiv
_atom_site_adp_type
_atom_site_occupancy
_atom_site_symmetry_multiplicity
_atom_site_calc_flag
_atom_site_refinement_flags
_atom_site_disorder_assembly
_atom_site_disorder_group
Ni1 Ni 0.48947(4) 0.22149(3) 0.81742(3) 0.02164(15) Uani 1 1 d . . .
O1 O 0.6443(3) 0.0886(2) 0.75087(16) 0.0281(5) Uani 1 1 d . . .
O2 O 0.9075(3) -0.1911(2) 0.29677(17) 0.0374(6) Uani 1 1 d . . .
O3 O 0.6629(3) 0.3391(2) 0.87410(17) 0.0334(5) Uani 1 1 d . . .
O4 O 0.0795(3) 0.2170(2) 0.18007(18) 0.0380(6) Uani 1 1 d . . .
O5 O -0.0213(3) 0.1565(3) 0.03591(19) 0.0457(7) Uani 1 1 d . . .
O6 O 0.1332(3) 0.3067(2) 0.0678(2) 0.0443(6) Uani 1 1 d . . .
O7 O 0.2726(3) 0.7536(3) 0.6716(2) 0.0461(7) Uani 1 1 d . . .
O8 O 0.2957(7) 0.6941(8) 0.5204(4) 0.200(5) Uani 1 1 d . . .
O9 O 0.4370(4) 0.8267(3) 0.5936(3) 0.0592(9) Uani 1 1 d . . .
O10 O 0.1616(6) 0.4811(5) 0.4952(4) 0.0390(12) Uani 0.50 1 d P . .
O11 O 0.0678(4) 0.7457(4) 0.1294(2) 0.0731(12) Uani 1 1 d . . .
O12 O 0.3189(5) 0.4636(4) 0.2017(3) 0.0580(11) Uani 0.75 1 d P . .
N1 N 0.3487(3) 0.3651(2) 0.82128(19) 0.0243(5) Uani 1 1 d . . .
N2 N 0.3963(5) 0.3382(4) 0.5655(3) 0.0601(12) Uani 1 1 d . . .
N3 N 0.4997(3) 0.2456(2) 0.68254(18) 0.0234(5) Uani 1 1 d . . .
N4 N 0.5860(3) 0.1636(2) 0.62087(18) 0.0269(6) Uani 1 1 d . . .
N5 N 0.7541(3) -0.0122(2) 0.50876(18) 0.0229(5) Uani 1 1 d . . .
N6 N 0.7346(3) -0.0445(2) 0.31325(18) 0.0257(5) Uani 1 1 d . . .
N7 N 0.6712(3) -0.0897(2) 0.21853(18) 0.0241(5) Uani 1 1 d . . .
N8 N 0.8362(3) 0.0322(3) 0.1611(2) 0.0344(6) Uani 1 1 d . . .
N9 N 0.5460(3) -0.1831(2) 0.05115(18) 0.0235(5) Uani 1 1 d . . .
N10 N 0.0642(3) 0.2269(3) 0.0957(2) 0.0319(6) Uani 1 1 d . . .
N11 N 0.3380(4) 0.7548(3) 0.5995(2) 0.0439(8) Uani 1 1 d . . .
C1 C 0.2722(4) 0.4242(3) 0.8961(2) 0.0309(7) Uani 1 1 d . . .
C2 C 0.1789(4) 0.5184(3) 0.8899(3) 0.0404(8) Uani 1 1 d . . .
C3 C 0.1673(5) 0.5540(4) 0.8043(3) 0.0475(10) Uani 1 1 d . . .
C4 C 0.2454(5) 0.4927(3) 0.7263(3) 0.0385(8) Uani 1 1 d . . .
C5 C 0.3332(3) 0.3988(3) 0.7365(2) 0.0265(6) Uani 1 1 d . . .
C6 C 0.4167(4) 0.3237(3) 0.6553(2) 0.0304(7) Uani 1 1 d . . .
C7 C 0.6580(3) 0.0871(3) 0.6642(2) 0.0242(6) Uani 1 1 d . . .
C8 C 0.7577(3) -0.0022(3) 0.6046(2) 0.0239(6) Uani 1 1 d . . .
C9 C 0.8473(4) -0.0715(3) 0.6511(2) 0.0288(7) Uani 1 1 d . . .
C10 C 0.9395(4) -0.1547(3) 0.5960(2) 0.0315(7) Uani 1 1 d . . .
C11 C 0.9391(3) -0.1649(3) 0.4971(2) 0.0282(7) Uani 1 1 d . . .
C12 C 0.8440(3) -0.0933(3) 0.4569(2) 0.0237(6) Uani 1 1 d . . .
C13 C 0.8331(3) -0.1133(3) 0.3480(2) 0.0256(6) Uani 1 1 d . . .
C14 C 0.7259(3) -0.0481(3) 0.1499(2) 0.0235(6) Uani 1 1 d . . .
C15 C 0.6506(3) -0.0980(3) 0.0528(2) 0.0227(6) Uani 1 1 d . . .
C16 C 0.6809(4) -0.0583(3) -0.0294(2) 0.0273(6) Uani 1 1 d . . .
C17 C 0.6018(4) -0.1092(3) -0.1157(2) 0.0313(7) Uani 1 1 d . . .
C18 C 0.4969(4) -0.1983(3) -0.1179(2) 0.0332(7) Uani 1 1 d . . .
C19 C 0.4720(4) -0.2321(3) -0.0326(2) 0.0295(7) Uani 1 1 d . . .
C20 C 0.2836(18) 0.4687(13) 0.2911(7) 0.176(8) Uani 0.75 1 d P . .
C21 C 0.0000 0.5000 0.5000 0.083(5) Uani 0.50 2 d SP . .
H1 H 0.4487 0.3005 0.5204 0.076 Uiso 1 1 d . . .
H2 H 0.3430 0.3640 0.5525 0.076 Uiso 1 1 d . . .
H3 H 0.8730 0.0555 0.2149 0.076 Uiso 1 1 d . . .
H4 H 0.8677 0.0480 0.1209 0.076 Uiso 1 1 d . . .
H5 H 0.2816 0.4003 0.9552 0.037 Uiso 1 1 d . . .
H6 H 0.1239 0.5575 0.9438 0.048 Uiso 1 1 d . . .
H7 H 0.1060 0.6192 0.7985 0.056 Uiso 1 1 d . . .
H8 H 0.2389 0.5158 0.6666 0.046 Uiso 1 1 d . . .
H9 H 0.8451 -0.0623 0.7192 0.034 Uiso 1 1 d . . .
H10 H 1.0014 -0.2040 0.6252 0.038 Uiso 1 1 d . . .
H11 H 1.0029 -0.2198 0.4576 0.033 Uiso 1 1 d . . .
H12 H 0.7545 0.0027 -0.0259 0.032 Uiso 1 1 d . . .
H13 H 0.6201 -0.0831 -0.1727 0.037 Uiso 1 1 d . . .
H14 H 0.4424 -0.2357 -0.1764 0.039 Uiso 1 1 d . . .
H15 H 0.3989 -0.2930 -0.0340 0.035 Uiso 1 1 d . . .
H16 H 0.6805 -0.0016 0.3570 0.076 Uiso 1 1 d . . .
H17 H 0.5932 0.1678 0.5645 0.076 Uiso 1 1 d . . .
H18 H 0.7485 0.3112 0.8684 0.076 Uiso 1 1 d . . .
H19 H 0.6949 0.4237 0.8467 0.076 Uiso 1 1 d . . .
H20 H 0.2514 0.4031 0.1521 0.076 Uiso 0.75 1 d P . .
H21 H 0.3727 0.4627 0.3315 0.325 Uiso 0.75 1 d P . .
H22 H 0.2337 0.5374 0.3199 0.325 Uiso 0.75 1 d P . .
H23 H 0.2239 0.3970 0.2925 0.325 Uiso 0.75 1 d P . .
H24 H -0.0274 0.5102 0.5650 0.176 Uiso 0.25 1 d P . .
H25 H -0.0253 0.5701 0.4783 0.176 Uiso 0.25 1 d P . .
H26 H -0.0506 0.4313 0.4598 0.176 Uiso 0.25 1 d P . .
H27 H 0.2278 0.5355 0.5393 0.076 Uiso 0.50 1 d P . .
H28 H 0.0296 0.7729 0.0874 0.076 Uiso 1 1 d . . .
H29 H 0.0110 0.7770 0.1776 0.076 Uiso 1 1 d . . .

loop_
_atom_site_aniso_label
_atom_site_aniso_U_11
_atom_site_aniso_U_22
_atom_site_aniso_U_33
_atom_site_aniso_U_23
_atom_site_aniso_U_13
_atom_site_aniso_U_12
Ni1 0.0259(2) 0.0231(2) 0.0170(2) 0.00643(14) 0.00317(14) 0.00193(14)
O1 0.0339(12) 0.0328(11) 0.0197(11) 0.0096(9) 0.0051(9) 0.0078(9)
O2 0.0406(14) 0.0430(14) 0.0261(12) 0.0025(10) 0.0060(10) 0.0158(11)
O3 0.0287(12) 0.0401(13) 0.0305(12) 0.0071(10) 0.0006(9) -0.0041(10)
O4 0.0426(14) 0.0443(14) 0.0298(13) 0.0145(11) 0.0012(11) 0.0042(11)
O5 0.0503(16) 0.0546(16) 0.0337(14) 0.0148(12) -0.0013(12) -0.0162(13)
O6 0.0480(16) 0.0377(14) 0.0529(17) 0.0208(12) 0.0110(13) -0.0040(12)
O7 0.0563(17) 0.0510(16) 0.0372(15) 0.0208(12) 0.0119(13) 0.0085(13)
O8 0.133(5) 0.292(9) 0.098(4) -0.109(5) 0.076(4) -0.136(6)
O9 0.064(2) 0.0425(16) 0.074(2) 0.0141(15) 0.0365(17) 0.0049(14)
O10 0.049(3) 0.038(3) 0.030(3) 0.013(2) -0.012(2) 0.005(2)
O11 0.0441(18) 0.140(4) 0.0435(18) 0.036(2) 0.0125(14) 0.040(2)
O12 0.063(3) 0.038(2) 0.075(3) 0.021(2) -0.013(2) -0.0199(18)
N1 0.0274(13) 0.0235(12) 0.0230(13) 0.0070(10) 0.0040(10) 0.0012(10)
N2 0.066(2) 0.092(3) 0.0359(18) 0.0364(19) 0.0220(17) 0.052(2)
N3 0.0290(13) 0.0240(12) 0.0190(12) 0.0078(9) 0.0056(10) 0.0043(10)
N4 0.0295(14) 0.0342(14) 0.0188(12) 0.0087(10) 0.0076(10) 0.0089(11)
N5 0.0232(12) 0.0254(12) 0.0202(12) 0.0059(10) 0.0019(9) 0.0012(9)
N6 0.0308(14) 0.0265(13) 0.0188(12) 0.0035(10) 0.0024(10) 0.0018(10)
N7 0.0306(14) 0.0253(12) 0.0169(12) 0.0064(9) 0.0004(10) -0.0007(10)
N8 0.0367(16) 0.0413(16) 0.0261(14) 0.0098(12) 0.0040(12) -0.0097(12)
N9 0.0266(13) 0.0251(12) 0.0197(12) 0.0067(10) 0.0034(10) 0.0054(10)
N10 0.0307(15) 0.0305(14) 0.0359(16) 0.0092(12) 0.0083(12) 0.0064(11)
N11 0.0364(17) 0.057(2) 0.0340(17) 0.0015(15) 0.0074(13) 0.0080(15)
C1 0.0371(18) 0.0308(16) 0.0244(16) 0.0048(13) 0.0076(13) 0.0045(13)
C2 0.047(2) 0.041(2) 0.0316(18) 0.0049(15) 0.0094(16) 0.0175(16)
C3 0.059(3) 0.043(2) 0.042(2) 0.0116(17) 0.0070(18) 0.0263(18)
C4 0.050(2) 0.0390(19) 0.0304(18) 0.0154(15) 0.0049(15) 0.0138(16)
C5 0.0270(15) 0.0278(15) 0.0261(15) 0.0083(12) 0.0045(12) 0.0029(12)
C6 0.0331(17) 0.0370(17) 0.0247(16) 0.0137(13) 0.0069(13) 0.0081(13)
C7 0.0249(15) 0.0279(15) 0.0202(14) 0.0070(11) 0.0012(11) 0.0007(11)
C8 0.0240(15) 0.0255(14) 0.0225(15) 0.0067(11) 0.0016(11) 0.0005(11)
C9 0.0296(16) 0.0358(17) 0.0222(15) 0.0094(13) 0.0000(12) 0.0045(13)
C10 0.0304(17) 0.0364(17) 0.0294(17) 0.0121(13) -0.0026(13) 0.0096(13)
C11 0.0254(15) 0.0311(16) 0.0264(16) 0.0037(12) 0.0006(12) 0.0049(12)
C12 0.0242(15) 0.0250(14) 0.0216(14) 0.0053(11) 0.0014(11) -0.0004(11)
C13 0.0272(15) 0.0271(15) 0.0227(15) 0.0057(12) 0.0044(12) 0.0000(12)
C14 0.0238(14) 0.0231(14) 0.0244(15) 0.0065(11) 0.0060(11) 0.0051(11)
C15 0.0246(14) 0.0242(14) 0.0209(14) 0.0077(11) 0.0062(11) 0.0082(11)
C16 0.0306(16) 0.0294(15) 0.0254(15) 0.0119(12) 0.0093(12) 0.0089(12)
C17 0.0401(18) 0.0348(17) 0.0233(16) 0.0137(13) 0.0088(13) 0.0121(14)
C18 0.0384(19) 0.0397(18) 0.0212(16) 0.0069(13) -0.0008(13) 0.0072(14)
C19 0.0342(17) 0.0323(16) 0.0215(15) 0.0058(12) -0.0002(12) 0.0012(13)
C20 0.269(17) 0.192(13) 0.047(5) -0.007(6) 0.008(7) -0.183(13)
C21 0.077(11) 0.060(9) 0.115(15) 0.035(9) -0.019(10) -0.030(8)

loop_
_atom_type_symbol
_atom_type_description
_atom_type_scat_dispersion_real
_atom_type_scat_dispersion_imag
_atom_type_scat_source
C C 0.0033 0.0016 'International Tables Vol C Tables 4.2.6.8 and 6.1.1.4'
H H 0.0000 0.0000 'International Tables Vol C Tables 4.2.6.8 and 6.1.1.4'
N N 0.0061 0.0033 'International Tables Vol C Tables 4.2.6.8 and 6.1.1.4'
O O 0.0106 0.0060 'International Tables Vol C Tables 4.2.6.8 and 6.1.1.4'
Ni Ni 0.3393 1.1124 'International Tables Vol C Tables 4.2.6.8 and 6.1.1.4'

loop_
_geom_angle_atom_site_label_1
_geom_angle_atom_site_label_2
_geom_angle_atom_site_label_3
_geom_angle
_geom_angle_site_symmetry_1
_geom_angle_site_symmetry_3
_geom_angle_publ_flag
N3 Ni1 N7 95.06(10) . 2_656 ?
N3 Ni1 O3 94.50(10) . . ?
N7 Ni1 O3 169.29(10) 2_656 . ?
N3 Ni1 N9 172.39(10) . 2_656 ?
N7 Ni1 N9 77.47(10) 2_656 2_656 ?
O3 Ni1 N9 93.06(10) . 2_656 ?
N3 Ni1 N1 77.81(10) . . ?
N7 Ni1 N1 95.66(10) 2_656 . ?
O3 Ni1 N1 91.06(10) . . ?
N9 Ni1 N1 101.26(10) 2_656 . ?
N3 Ni1 O1 76.44(9) . . ?
N7 Ni1 O1 88.22(10) 2_656 . ?
O3 Ni1 O1 89.34(9) . . ?
N9 Ni1 O1 104.48(9) 2_656 . ?
N1 Ni1 O1 154.20(9) . . ?
C7 O1 Ni1 111.9(2) . . ?
C1 N1 C5 118.4(3) . . ?
C1 N1 Ni1 127.4(2) . . ?
C5 N1 Ni1 114.2(2) . . ?
C6 N3 N4 124.1(3) . . ?
C6 N3 Ni1 120.1(2) . . ?
N4 N3 Ni1 115.32(19) . . ?
C7 N4 N3 113.7(2) . . ?
C12 N5 C8 116.7(3) . . ?
C13 N6 N7 118.4(2) . . ?
C14 N7 N6 116.9(2) . . ?
C14 N7 Ni1 118.8(2) . 2_656 ?
N6 N7 Ni1 124.26(19) . 2_656 ?
C19 N9 C15 118.5(3) . . ?
C19 N9 Ni1 125.7(2) . 2_656 ?
C15 N9 Ni1 115.7(2) . 2_656 ?
O4 N10 O5 120.3(3) . . ?
O4 N10 O6 121.3(3) . . ?
O5 N10 O6 118.4(3) . . ?
O8 N11 O7 121.3(4) . . ?
O8 N11 O9 111.8(4) . . ?
O7 N11 O9 126.0(4) . . ?
N1 C1 C2 122.4(3) . . ?
C3 C2 C1 118.6(3) . . ?
C2 C3 C4 119.2(3) . . ?
C5 C4 C3 119.1(3) . . ?
N1 C5 C4 122.1(3) . . ?
N1 C5 C6 114.8(3) . . ?
C4 C5 C6 123.1(3) . . ?
N3 C6 N2 126.9(3) . . ?
N3 C6 C5 112.7(3) . . ?
N2 C6 C5 120.4(3) . . ?
O1 C7 N4 122.4(3) . . ?
O1 C7 C8 119.8(3) . . ?
N4 C7 C8 117.8(3) . . ?
N5 C8 C9 123.6(3) . . ?
N5 C8 C7 117.9(3) . . ?
C9 C8 C7 118.4(3) . . ?
C10 C9 C8 118.6(3) . . ?
C11 C10 C9 118.5(3) . . ?
C10 C11 C12 118.7(3) . . ?
N5 C12 C11 123.8(3) . . ?
N5 C12 C13 117.6(3) . . ?
C11 C12 C13 118.5(3) . . ?
O2 C13 N6 124.0(3) . . ?
O2 C13 C12 120.3(3) . . ?
N6 C13 C12 115.7(3) . . ?
N7 C14 N8 125.7(3) . . ?
N7 C14 C15 113.5(3) . . ?
N8 C14 C15 120.8(3) . . ?
N9 C15 C16 122.0(3) . . ?
N9 C15 C14 114.4(3) . . ?
C16 C15 C14 123.6(3) . . ?
C17 C16 C15 118.7(3) . . ?
C18 C17 C16 119.3(3) . . ?
C17 C18 C19 118.6(3) . . ?
N9 C19 C18 122.9(3) . . ?
O10 C21 O10 179.998(2) 2_566 . ?

loop_
_geom_bond_atom_site_label_1
_geom_bond_atom_site_label_2
_geom_bond_distance
_geom_bond_site_symmetry_2
_geom_bond_publ_flag
Ni1 N3 2.014(2) . ?
Ni1 N7 2.042(3) 2_656 ?
Ni1 O3 2.062(2) . ?
Ni1 N9 2.064(3) 2_656 ?
Ni1 N1 2.074(3) . ?
Ni1 O1 2.148(2) . ?
O1 C7 1.243(4) . ?
O2 C13 1.228(4) . ?
O4 N10 1.236(4) . ?
O5 N10 1.252(4) . ?
O6 N10 1.254(4) . ?
O7 N11 1.214(4) . ?
O8 N11 1.212(6) . ?
O9 N11 1.231(5) . ?
O10 C21 1.487(5) . ?
O12 C20 1.315(10) . ?
N1 C1 1.339(4) . ?
N1 C5 1.356(4) . ?
N2 C6 1.334(5) . ?
N3 C6 1.289(4) . ?
N3 N4 1.389(4) . ?
N4 C7 1.343(4) . ?
N5 C12 1.340(4) . ?
N5 C8 1.341(4) . ?
N6 C13 1.349(4) . ?
N6 N7 1.415(3) . ?
N7 C14 1.303(4) . ?
N7 Ni1 2.042(3) 2_656 ?
N8 C14 1.330(4) . ?
N9 C19 1.335(4) . ?
N9 C15 1.349(4) . ?
N9 Ni1 2.064(3) 2_656 ?
C1 C2 1.389(5) . ?
C2 C3 1.377(6) . ?
C3 C4 1.388(5) . ?
C4 C5 1.371(5) . ?
C5 C6 1.500(4) . ?
C7 C8 1.494(4) . ?
C8 C9 1.393(4) . ?
C9 C10 1.386(5) . ?
C10 C11 1.386(5) . ?
C11 C12 1.389(4) . ?
C12 C13 1.511(4) . ?
C14 C15 1.492(4) . ?
C15 C16 1.393(4) . ?
C16 C17 1.388(5) . ?
C17 C18 1.381(5) . ?
C18 C19 1.390(5) . ?
C21 O10 1.487(5) 2_566 ?
